data_4516879
loop_
_publ_author_name
'Dwivedi, Vikas'
'Kumar, Ravi'
'Sharma, Kavita'
'Sridhar, Balasubramanian'
'Reddy, Maddi Sridhar'

_publ_section_title
;
 Copper-Promoted Regioselective Intermolecular Diamination of Ynamides:
 Synthesis of Imidazo[1,2-<i>a</i>]pyridines.
;
_journal_issue 6
_journal_name_full 'ACS omega'
_journal_page_first 2770
_journal_page_last 2777
_journal_paper_doi 10.1021/acsomega.7b00426
_journal_volume 2
_journal_year 2017
_chemical_formula_moiety '2(C17 H14 F N3 O2), H2 O'
_chemical_formula_sum 'C34 H30 F2 N6 O5'
_chemical_formula_weight 640.64
_space_group_crystal_system monoclinic
_space_group_IT_number 14
_space_group_name_Hall '-P 2ybc'
_space_group_name_H-M_alt 'P 1 21/c 1'
_atom_sites_solution_hydrogens mixed
_audit_creation_method SHELXL-2014/7
_cell_angle_alpha 90
_cell_angle_beta 98.345(4)
_cell_angle_gamma 90
_cell_formula_units_Z 2
_cell_length_a 11.975(2)
_cell_length_b 6.8162(11)
_cell_length_c 18.711(3)
_cell_measurement_reflns_used 9977
_cell_measurement_temperature 294(2)
_cell_measurement_theta_max 28.25
_cell_measurement_theta_min 2.71
_cell_volume 1511.1(4)
_computing_cell_refinement '<i>SAINT</i> (Bruker, 2016)'
_computing_data_collection '<i>APEX3</i> (Bruker, 2016)'
_computing_data_reduction 'Bruker SAINT'
_computing_molecular_graphics 'Bruker SHELXTL'
_computing_publication_material 'Bruker SHELXTL'
_computing_structure_refinement '<i>SHELXL2014</i> (Sheldrick, 2015)'
_computing_structure_solution '<i>SHELXT</i> (Sheldrick, 2015)'
_diffrn_ambient_temperature 294(2)
_diffrn_measured_fraction_theta_full 0.994
_diffrn_measured_fraction_theta_max 0.988
_diffrn_measurement_device_type 'Bruker D8 QUEST PHOTON-100'
_diffrn_measurement_method '\w and \f'
_diffrn_radiation_type MoK\a
_diffrn_radiation_wavelength 0.71073
_diffrn_reflns_av_R_equivalents 0.0584
_diffrn_reflns_av_unetI/netI 0.0468
_diffrn_reflns_Laue_measured_fraction_full 0.994
_diffrn_reflns_Laue_measured_fraction_max 0.988
_diffrn_reflns_limit_h_max 15
_diffrn_reflns_limit_h_min -15
_diffrn_reflns_limit_k_max 9
_diffrn_reflns_limit_k_min -9
_diffrn_reflns_limit_l_max 24
_diffrn_reflns_limit_l_min -22
_diffrn_reflns_number 23789
_diffrn_reflns_point_group_measured_fraction_full 0.994
_diffrn_reflns_point_group_measured_fraction_max 0.988
_diffrn_reflns_theta_full 25.242
_diffrn_reflns_theta_max 28.389
_diffrn_reflns_theta_min 2.588
_exptl_absorpt_coefficient_mu 0.105
_exptl_absorpt_correction_T_max 0.96
_exptl_absorpt_correction_T_min 0.93
_exptl_absorpt_correction_type multi-scan
_exptl_absorpt_process_details 'SADABS; Bruker,2016'
_exptl_crystal_colour colorless
_exptl_crystal_density_diffrn 1.408
_exptl_crystal_description block
_exptl_crystal_F_000 668
_exptl_crystal_size_max 0.410
_exptl_crystal_size_mid 0.340
_exptl_crystal_size_min 0.220
_refine_diff_density_max 0.212
_refine_diff_density_min -0.234
_refine_diff_density_rms 0.050
_refine_ls_extinction_method none
_refine_ls_goodness_of_fit_ref 1.097
_refine_ls_hydrogen_treatment mixed
_refine_ls_matrix_type full
_refine_ls_number_parameters 224
_refine_ls_number_reflns 3739
_refine_ls_number_restraints 2
_refine_ls_restrained_S_all 1.097
_refine_ls_R_factor_all 0.0975
_refine_ls_R_factor_gt 0.0649
_refine_ls_shift/su_max 0.000
_refine_ls_shift/su_mean 0.000
_refine_ls_structure_factor_coef Fsqd
_refine_ls_weighting_details 'w=1/[\s^2^(Fo^2^)+(0.0376P)^2^+1.6087P] where P=(Fo^2^+2Fc^2^)/3'
_refine_ls_weighting_scheme calc
_refine_ls_wR_factor_gt 0.1483
_refine_ls_wR_factor_ref 0.1637
_reflns_Friedel_coverage 0.000
_reflns_number_gt 2632
_reflns_number_total 3739
_reflns_threshold_expression 'I > 2\s(I)'
_cod_data_source_file 3u_0M_Af.cif
_cod_data_source_block BS9_0M_A
_cod_original_cell_volume 1511.2(4)
_cod_original_sg_symbol_H-M 'P 21/c'
_cod_database_code 4516879
_shelx_shelxl_version_number 2014/7
_shelx_space_group_comment
;
The symmetry employed for this shelxl refinement is uniquely defined
by the following loop, which should always be used as a source of
symmetry information in preference to the above space-group names.
They are only intended as comments.
;
_shelx_estimated_absorpt_t_min 0.958
_shelx_estimated_absorpt_t_max 0.977

loop_
_space_group_symop_operation_xyz
'x, y, z'
'-x, y+1/2, -z+1/2'
'-x, -y, -z'
'x, -y-1/2, z-1/2'

loop_
_atom_site_label
_atom_site_type_symbol
_atom_site_fract_x
_atom_site_fract_y
_atom_site_fract_z
_atom_site_U_iso_or_equiv
_atom_site_adp_type
_atom_site_occupancy
_atom_site_site_symmetry_order
_atom_site_calc_flag
_atom_site_refinement_flags_posn
_atom_site_refinement_flags_adp
_atom_site_refinement_flags_occupancy
C1 C 0.67302(18) 0.4052(3) 0.60131(12) 0.0326(5) Uani 1 1 d . . .
C2 C 0.66764(17) 0.5551(3) 0.64973(12) 0.0333(5) Uani 1 1 d . . .
C3 C 0.5041(2) 0.6906(4) 0.70284(14) 0.0427(6) Uani 1 1 d . . .
H3 H 0.5446 0.7891 0.7295 0.051 Uiso 1 1 calc R U .
C4 C 0.3921(2) 0.6694(4) 0.70403(15) 0.0472(6) Uani 1 1 d . . .
H4 H 0.3547 0.7544 0.7314 0.057 Uiso 1 1 calc R U .
C5 C 0.3322(2) 0.5186(4) 0.66384(14) 0.0438(6) Uani 1 1 d . . .
H5 H 0.2554 0.5045 0.6659 0.053 Uiso 1 1 calc R U .
C6 C 0.38283(19) 0.3928(4) 0.62218(14) 0.0399(6) Uani 1 1 d . . .
C7 C 0.49978(18) 0.4179(3) 0.62012(12) 0.0329(5) Uani 1 1 d . . .
C8 C 0.3212(2) 0.2323(5) 0.57858(19) 0.0653(9) Uani 1 1 d . . .
H8A H 0.2438 0.2310 0.5866 0.098 Uiso 1 1 calc R U .
H8B H 0.3556 0.1085 0.5928 0.098 Uiso 1 1 calc R U .
H8C H 0.3245 0.2544 0.5283 0.098 Uiso 1 1 calc R U .
C9 C 0.77078(18) 0.3427(3) 0.56759(13) 0.0342(5) Uani 1 1 d . . .
C10 C 0.8806(2) 0.3639(4) 0.60240(15) 0.0437(6) Uani 1 1 d . . .
H10 H 0.8933 0.4126 0.6493 0.052 Uiso 1 1 calc R U .
C11 C 0.9712(2) 0.3135(4) 0.56813(16) 0.0514(7) Uani 1 1 d . . .
H11 H 1.0449 0.3277 0.5914 0.062 Uiso 1 1 calc R U .
C12 C 0.9500(2) 0.2424(4) 0.49956(16) 0.0468(6) Uani 1 1 d . . .
C13 C 0.8436(2) 0.2131(4) 0.46372(15) 0.0473(6) Uani 1 1 d . . .
H13 H 0.8321 0.1605 0.4174 0.057 Uiso 1 1 calc R U .
C14 C 0.7532(2) 0.2643(4) 0.49859(14) 0.0409(6) Uani 1 1 d . . .
H14 H 0.6799 0.2458 0.4753 0.049 Uiso 1 1 calc R U .
C15 C 0.81817(19) 0.6508(4) 0.74311(14) 0.0420(6) Uani 1 1 d . . .
C16 C 0.8738(2) 0.9453(5) 0.70084(16) 0.0592(8) Uani 1 1 d . . .
H16A H 0.9398 0.9556 0.6765 0.071 Uiso 1 1 calc R U .
H16B H 0.8588 1.0728 0.7204 0.071 Uiso 1 1 calc R U .
C17 C 0.7731(2) 0.8756(4) 0.64895(16) 0.0497(7) Uani 1 1 d . . .
H17A H 0.7105 0.9669 0.6467 0.060 Uiso 1 1 calc R U .
H17B H 0.7921 0.8565 0.6008 0.060 Uiso 1 1 calc R U .
F1 F 1.03910(14) 0.1953(3) 0.46524(11) 0.0700(5) Uani 1 1 d . . .
N1 N 0.56893(15) 0.3196(3) 0.58344(11) 0.0375(5) Uani 1 1 d . . .
N2 N 0.55637(15) 0.5646(3) 0.66164(10) 0.0335(4) Uani 1 1 d . . .
N3 N 0.74743(16) 0.6905(3) 0.68155(11) 0.0373(5) Uani 1 1 d . . .
O1 O 0.89165(15) 0.8007(3) 0.75755(11) 0.0561(5) Uani 1 1 d . . .
O2 O 0.81921(17) 0.5094(3) 0.78098(11) 0.0620(6) Uani 1 1 d . . .
O1W O 0.4712(4) 0.1042(7) 0.4488(3) 0.0654(12) Uani 0.5 1 d D . P
H1W H 0.515(5) 0.137(11) 0.491(2) 0.079 Uiso 0.5 1 d D U P
H2W H 0.462(6) -0.027(3) 0.445(4) 0.079 Uiso 0.5 1 d D U P

loop_
_atom_site_aniso_label
_atom_site_aniso_U_11
_atom_site_aniso_U_22
_atom_site_aniso_U_33
_atom_site_aniso_U_23
_atom_site_aniso_U_13
_atom_site_aniso_U_12
C1 0.0320(10) 0.0291(12) 0.0369(12) 0.0031(10) 0.0061(9) -0.0005(9)
C2 0.0298(10) 0.0309(12) 0.0393(12) -0.0003(10) 0.0060(9) -0.0036(9)
C3 0.0474(13) 0.0361(14) 0.0460(14) -0.0090(11) 0.0110(11) -0.0012(11)
C4 0.0446(13) 0.0461(16) 0.0529(16) -0.0070(13) 0.0143(11) 0.0068(12)
C5 0.0318(11) 0.0529(16) 0.0474(14) 0.0030(12) 0.0078(10) 0.0035(11)
C6 0.0320(11) 0.0411(14) 0.0460(14) 0.0022(11) 0.0039(10) -0.0017(10)
C7 0.0335(11) 0.0281(12) 0.0369(12) 0.0018(10) 0.0040(9) -0.0019(9)
C8 0.0369(13) 0.074(2) 0.085(2) -0.0241(18) 0.0074(14) -0.0154(14)
C9 0.0350(11) 0.0256(11) 0.0429(13) 0.0035(10) 0.0085(9) -0.0005(9)
C10 0.0373(12) 0.0446(15) 0.0496(15) -0.0040(12) 0.0073(10) 0.0016(11)
C11 0.0339(12) 0.0547(18) 0.0662(18) -0.0019(15) 0.0091(12) 0.0028(12)
C12 0.0447(13) 0.0355(14) 0.0652(18) 0.0062(13) 0.0250(12) 0.0086(11)
C13 0.0584(16) 0.0406(15) 0.0459(15) -0.0007(12) 0.0182(12) 0.0021(12)
C14 0.0391(12) 0.0370(14) 0.0474(14) -0.0014(11) 0.0087(10) -0.0007(10)
C15 0.0350(12) 0.0479(16) 0.0431(14) -0.0029(12) 0.0059(10) -0.0054(11)
C16 0.0583(17) 0.0600(19) 0.0598(18) 0.0021(15) 0.0101(14) -0.0280(15)
C17 0.0487(14) 0.0415(15) 0.0583(17) 0.0062(13) 0.0057(12) -0.0142(12)
F1 0.0598(10) 0.0679(12) 0.0916(14) -0.0021(10) 0.0418(9) 0.0119(9)
N1 0.0330(9) 0.0347(11) 0.0448(12) -0.0053(9) 0.0061(8) -0.0036(8)
N2 0.0321(9) 0.0305(10) 0.0379(10) -0.0015(8) 0.0053(8) -0.0018(8)
N3 0.0373(10) 0.0326(11) 0.0408(11) 0.0002(9) 0.0017(8) -0.0094(8)
O1 0.0464(10) 0.0630(14) 0.0557(12) -0.0014(10) -0.0032(8) -0.0206(9)
O2 0.0621(12) 0.0654(15) 0.0549(12) 0.0191(11) -0.0035(9) -0.0114(10)
O1W 0.072(3) 0.059(3) 0.064(3) -0.006(2) 0.004(2) -0.006(2)

loop_
_atom_type_symbol
_atom_type_description
_atom_type_scat_dispersion_real
_atom_type_scat_dispersion_imag
_atom_type_scat_source
C C 0.0033 0.0016 'International Tables Vol C Tables 4.2.6.8 and 6.1.1.4'
H H 0.0000 0.0000 'International Tables Vol C Tables 4.2.6.8 and 6.1.1.4'
N N 0.0061 0.0033 'International Tables Vol C Tables 4.2.6.8 and 6.1.1.4'
O O 0.0106 0.0060 'International Tables Vol C Tables 4.2.6.8 and 6.1.1.4'
F F 0.0171 0.0103 'International Tables Vol C Tables 4.2.6.8 and 6.1.1.4'

loop_
_geom_angle_atom_site_label_1
_geom_angle_atom_site_label_2
_geom_angle_atom_site_label_3
_geom_angle
N1 C1 C2 110.42(19)
N1 C1 C9 121.6(2)
C2 C1 C9 127.9(2)
C1 C2 N2 106.23(19)
C1 C2 N3 132.7(2)
N2 C2 N3 121.0(2)
C4 C3 N2 118.6(2)
C4 C3 H3 120.7
N2 C3 H3 120.7
C3 C4 C5 120.0(2)
C3 C4 H4 120.0
C5 C4 H4 120.0
C6 C5 C4 122.1(2)
C6 C5 H5 118.9
C4 C5 H5 118.9
C5 C6 C7 117.7(2)
C5 C6 C8 123.3(2)
C7 C6 C8 119.1(2)
N1 C7 N2 111.30(19)
N1 C7 C6 130.1(2)
N2 C7 C6 118.6(2)
C6 C8 H8A 109.5
C6 C8 H8B 109.5
H8A C8 H8B 109.5
C6 C8 H8C 109.5
H8A C8 H8C 109.5
H8B C8 H8C 109.5
C14 C9 C10 118.9(2)
C14 C9 C1 119.3(2)
C10 C9 C1 121.8(2)
C11 C10 C9 120.7(3)
C11 C10 H10 119.6
C9 C10 H10 119.6
C12 C11 C10 118.3(2)
C12 C11 H11 120.8
C10 C11 H11 120.8
C11 C12 F1 118.5(2)
C11 C12 C13 123.2(2)
F1 C12 C13 118.3(3)
C12 C13 C14 117.9(3)
C12 C13 H13 121.0
C14 C13 H13 121.0
C9 C14 C13 120.8(2)
C9 C14 H14 119.6
C13 C14 H14 119.6
O2 C15 O1 122.8(2)
O2 C15 N3 128.1(2)
O1 C15 N3 109.2(2)
O1 C16 C17 106.1(2)
O1 C16 H16A 110.5
C17 C16 H16A 110.5
O1 C16 H16B 110.5
C17 C16 H16B 110.5
H16A C16 H16B 108.7
N3 C17 C16 101.6(2)
N3 C17 H17A 111.5
C16 C17 H17A 111.5
N3 C17 H17B 111.5
C16 C17 H17B 111.5
H17A C17 H17B 109.3
C7 N1 C1 105.74(19)
C3 N2 C7 123.02(19)
C3 N2 C2 130.7(2)
C7 N2 C2 106.30(18)
C15 N3 C2 122.4(2)
C15 N3 C17 112.7(2)
C2 N3 C17 124.6(2)
C15 O1 C16 110.3(2)
H1W O1W H2W 112(6)

loop_
_geom_bond_atom_site_label_1
_geom_bond_atom_site_label_2
_geom_bond_distance
C1 N1 1.373(3)
C1 C2 1.374(3)
C1 C9 1.471(3)
C2 N2 1.384(3)
C2 N3 1.398(3)
C3 C4 1.352(3)
C3 N2 1.365(3)
C3 H3 0.9300
C4 C5 1.407(4)
C4 H4 0.9300
C5 C6 1.360(4)
C5 H5 0.9300
C6 C7 1.417(3)
C6 C8 1.494(4)
C7 N1 1.331(3)
C7 N2 1.382(3)
C8 H8A 0.9600
C8 H8B 0.9600
C8 H8C 0.9600
C9 C14 1.385(3)
C9 C10 1.388(3)
C10 C11 1.381(4)
C10 H10 0.9300
C11 C12 1.360(4)
C11 H11 0.9300
C12 F1 1.361(3)
C12 C13 1.366(4)
C13 C14 1.387(3)
C13 H13 0.9300
C14 H14 0.9300
C15 O2 1.195(3)
C15 O1 1.350(3)
C15 N3 1.354(3)
C16 O1 1.441(4)
C16 C17 1.511(4)
C16 H16A 0.9700
C16 H16B 0.9700
C17 N3 1.454(3)
C17 H17A 0.9700
C17 H17B 0.9700
O1W H1W 0.90(2)
O1W H2W 0.90(2)

loop_
_geom_hbond_atom_site_label_D
_geom_hbond_atom_site_label_H
_geom_hbond_atom_site_label_A
_geom_hbond_distance_DH
_geom_hbond_distance_HA
_geom_hbond_distance_DA
_geom_hbond_angle_DHA
_geom_hbond_site_symmetry_A
O1W H1W N1 0.90(2) 2.16(4) 3.002(5) 155(7) .
O1W H2W N1 0.90(2) 2.08(2) 2.976(5) 170(7) 3_656

loop_
_geom_torsion_atom_site_label_1
_geom_torsion_atom_site_label_2
_geom_torsion_atom_site_label_3
_geom_torsion_atom_site_label_4
_geom_torsion
N1 C1 C2 N2 -0.7(3)
C9 C1 C2 N2 176.0(2)
N1 C1 C2 N3 -176.8(2)
C9 C1 C2 N3 -0.1(4)
N2 C3 C4 C5 0.6(4)
C3 C4 C5 C6 -1.0(4)
C4 C5 C6 C7 -0.1(4)
C4 C5 C6 C8 -179.6(3)
C5 C6 C7 N1 -178.7(2)
C8 C6 C7 N1 0.9(4)
C5 C6 C7 N2 1.6(3)
C8 C6 C7 N2 -178.9(2)
N1 C1 C9 C14 28.0(3)
C2 C1 C9 C14 -148.4(2)
N1 C1 C9 C10 -153.4(2)
C2 C1 C9 C10 30.2(4)
C14 C9 C10 C11 2.0(4)
C1 C9 C10 C11 -176.6(2)
C9 C10 C11 C12 -0.1(4)
C10 C11 C12 F1 179.0(2)
C10 C11 C12 C13 -2.0(4)
C11 C12 C13 C14 2.0(4)
F1 C12 C13 C14 -179.0(2)
C10 C9 C14 C13 -1.9(4)
C1 C9 C14 C13 176.7(2)
C12 C13 C14 C9 0.0(4)
O1 C16 C17 N3 -2.2(3)
N2 C7 N1 C1 -0.3(3)
C6 C7 N1 C1 180.0(2)
C2 C1 N1 C7 0.7(3)
C9 C1 N1 C7 -176.3(2)
C4 C3 N2 C7 1.0(4)
C4 C3 N2 C2 178.8(2)
N1 C7 N2 C3 178.1(2)
C6 C7 N2 C3 -2.2(3)
N1 C7 N2 C2 -0.2(3)
C6 C7 N2 C2 179.6(2)
C1 C2 N2 C3 -177.5(2)
N3 C2 N2 C3 -0.9(4)
C1 C2 N2 C7 0.5(2)
N3 C2 N2 C7 177.2(2)
O2 C15 N3 C2 -5.5(4)
O1 C15 N3 C2 174.8(2)
O2 C15 N3 C17 -178.7(3)
O1 C15 N3 C17 1.6(3)
C1 C2 N3 C15 -86.9(3)
N2 C2 N3 C15 97.5(3)
C1 C2 N3 C17 85.4(4)
N2 C2 N3 C17 -90.1(3)
C16 C17 N3 C15 0.5(3)
C16 C17 N3 C2 -172.5(2)
O2 C15 O1 C16 177.2(3)
N3 C15 O1 C16 -3.2(3)
C17 C16 O1 C15 3.4(3)
